data_7012757
loop_
_publ_author_name
'del R\'io, Diego'
'Galindo, Agust\'in'
'Vicente, Ram\'on'
'Mealli, Carlo'
'Ienco, Andrea'
'Masi, Dante'

_publ_section_title
;
 Synthesis, molecular structure and properties of oxo-vanadium(iv)
 complexes containing the oxydiacetate ligand
;
_journal_issue 9
_journal_name_full 'Dalton Transactions'
_journal_page_first 1813
_journal_paper_doi 10.1039/b300914a
_journal_year 2003
_chemical_compound_source 'synthesis as described'
_chemical_formula_moiety 'C28 H24 N4 O12 V2, 2(H2 O)'
_chemical_formula_sum 'C14 H14 N2 O7 V'
_chemical_formula_weight 373.21
_space_group_IT_number 14
_symmetry_cell_setting monoclinic
_symmetry_Int_Tables_number 14
_symmetry_space_group_name_Hall '-P 2yab'
_symmetry_space_group_name_H-M 'P 1 21/a 1'
_atom_sites_solution_hydrogens geom
_atom_sites_solution_primary direct
_atom_sites_solution_secondary difmap
_audit_creation_date 2002-10-22T16:47:02-00:00
_audit_creation_method 'WinGX routine CIF_UPDATE'
_cell_angle_alpha 90.00
_cell_angle_beta 114.010(5)
_cell_angle_gamma 90.00
_cell_formula_units_Z 8
_cell_length_a 15.995(5)
_cell_length_b 10.784(5)
_cell_length_c 19.143(5)
_cell_measurement_reflns_used 0
_cell_measurement_temperature 293(2)
_cell_measurement_theta_max 0
_cell_measurement_theta_min 0
_cell_measurement_wavelength 0.71073
_cell_volume 3016.3(19)
_computing_molecular_graphics 'Ortep-3 for Windows (Farrugia, 1997)'
_computing_publication_material 'WinGX publication routines (Farrugia, 1999)'
_computing_structure_refinement 'SHELXL-97 (Sheldrick, 1997)'
_computing_structure_solution 'SHELXS-97 (Sheldrick, 1997)'
_diffrn_ambient_temperature 293(2)
_diffrn_measured_fraction_theta_full 0.999
_diffrn_measured_fraction_theta_max 0.999
_diffrn_radiation_monochromator graphite
_diffrn_radiation_probe x-ray
_diffrn_radiation_type MoK\a
_diffrn_radiation_wavelength 0.71069
_diffrn_reflns_av_R_equivalents 0.0637
_diffrn_reflns_av_unetI/netI 0.0685
_diffrn_reflns_limit_h_max 16
_diffrn_reflns_limit_h_min -17
_diffrn_reflns_limit_k_max 11
_diffrn_reflns_limit_k_min 0
_diffrn_reflns_limit_l_max 21
_diffrn_reflns_limit_l_min 0
_diffrn_reflns_number 4321
_diffrn_reflns_theta_full 22.98
_diffrn_reflns_theta_max 22.98
_diffrn_reflns_theta_min 2.22
_exptl_absorpt_coefficient_mu 0.699
_exptl_absorpt_correction_T_max 0.9523
_exptl_absorpt_correction_T_min 0.274
_exptl_absorpt_correction_type refdelf
_exptl_absorpt_process_details
;
Parkin S,Moezzi B & Hope H, (1995) J. Appl. Cryst. 28, 53-56
Linear fit to sin(theta)/lambda - 12 parameters
;
_exptl_crystal_colour yellow
_exptl_crystal_density_diffrn 1.644
_exptl_crystal_density_method 'not measured'
_exptl_crystal_description prism
_exptl_crystal_F_000 1528
_exptl_crystal_size_max 0.22
_exptl_crystal_size_mid 0.18
_exptl_crystal_size_min 0.07
_refine_diff_density_max 1.177
_refine_diff_density_min -0.727
_refine_diff_density_rms 0.115
_refine_ls_extinction_method none
_refine_ls_goodness_of_fit_ref 1.166
_refine_ls_hydrogen_treatment mixed
_refine_ls_matrix_type full
_refine_ls_number_parameters 446
_refine_ls_number_reflns 4180
_refine_ls_number_restraints 6
_refine_ls_restrained_S_all 1.165
_refine_ls_R_factor_all 0.1261
_refine_ls_R_factor_gt 0.0711
_refine_ls_shift/su_max 0.097
_refine_ls_shift/su_mean 0.002
_refine_ls_structure_factor_coef Fsqd
_refine_ls_weighting_details 'calc w=1/[\s^2^(Fo^2^)+(0.0682P)^2^+12.5431P] where P=(Fo^2^+2Fc^2^)/3'
_refine_ls_weighting_scheme calc
_refine_ls_wR_factor_gt 0.1722
_refine_ls_wR_factor_ref 0.1934
_reflns_number_gt 2749
_reflns_number_total 4180
_reflns_threshold_expression >2sigma(I)
_cod_data_source_file b300914a.txt
_cod_data_source_block die44
_cod_database_code 7012757
_exptl_absorpt_factor_mur 4.895
_exptl_absorpt_correction_t_ave 0.5275

loop_
_symmetry_equiv_pos_as_xyz
'x, y, z'
'-x+1/2, y+1/2, -z'
'-x, -y, -z'
'x-1/2, -y-1/2, z'

loop_
_atom_site_label
_atom_site_type_symbol
_atom_site_fract_x
_atom_site_fract_y
_atom_site_fract_z
_atom_site_U_iso_or_equiv
_atom_site_adp_type
_atom_site_occupancy
_atom_site_symmetry_multiplicity
_atom_site_calc_flag
_atom_site_refinement_flags
_atom_site_disorder_assembly
_atom_site_disorder_group
V1 V 0.64603(8) 0.24474(13) 0.97612(7) 0.0323(4) Uani 1 1 d . . .
O1 O 0.6476(3) 0.3624(6) 0.8977(3) 0.0405(14) Uani 1 1 d . . .
O2 O 0.6156(4) 0.5443(6) 0.8392(4) 0.0620(18) Uani 1 1 d . . .
O3 O 0.6057(3) 0.4337(5) 1.0111(3) 0.0334(13) Uani 1 1 d . . .
O4 O 0.7597(3) 0.3114(5) 1.0562(3) 0.0387(13) Uani 1 1 d . . .
O5 O 0.8257(4) 0.4167(6) 1.1649(3) 0.0523(16) Uani 1 1 d . . .
O6 O 0.6827(4) 0.1223(6) 0.9529(3) 0.0532(16) Uani 1 1 d . . .
C1 C 0.6227(5) 0.4747(9) 0.8919(5) 0.041(2) Uani 1 1 d . . .
C2 C 0.5986(5) 0.5250(8) 0.9552(4) 0.043(2) Uani 1 1 d . . .
H2A H 0.6391 0.5936 0.9799 0.052 Uiso 1 1 calc R . .
H2B H 0.5365 0.5568 0.9331 0.052 Uiso 1 1 calc R . .
C3 C 0.6716(5) 0.4615(8) 1.0871(4) 0.042(2) Uani 1 1 d . . .
H3A H 0.6466 0.4384 1.1237 0.05 Uiso 1 1 calc R . .
H3B H 0.6832 0.55 1.0916 0.05 Uiso 1 1 calc R . .
C4 C 0.7613(5) 0.3926(8) 1.1057(5) 0.039(2) Uani 1 1 d . . .
N1 N 0.5024(4) 0.2281(6) 0.9163(3) 0.0286(14) Uani 1 1 d . . .
N2 N 0.6064(4) 0.1749(6) 1.0600(3) 0.0321(15) Uani 1 1 d . . .
C5 C 0.4549(5) 0.2538(8) 0.8423(5) 0.041(2) Uani 1 1 d . . .
H5 H 0.4859 0.2812 0.8134 0.05 Uiso 1 1 calc R . .
C6 C 0.3603(5) 0.2406(8) 0.8075(5) 0.045(2) Uani 1 1 d . . .
H6 H 0.3286 0.2574 0.7557 0.055 Uiso 1 1 calc R . .
C7 C 0.3151(5) 0.2032(8) 0.8498(5) 0.042(2) Uani 1 1 d . . .
H7 H 0.2517 0.1962 0.8277 0.051 Uiso 1 1 calc R . .
C8 C 0.3638(5) 0.1752(8) 0.9262(5) 0.042(2) Uani 1 1 d . . .
H8 H 0.3333 0.1476 0.9556 0.051 Uiso 1 1 calc R . .
C9 C 0.4579(5) 0.1885(7) 0.9590(4) 0.0308(18) Uani 1 1 d . . .
C10 C 0.5148(5) 0.1592(7) 1.0390(4) 0.0291(17) Uani 1 1 d . . .
C11 C 0.4821(5) 0.1174(8) 1.0904(5) 0.042(2) Uani 1 1 d . . .
H11 H 0.4194 0.1078 1.0755 0.051 Uiso 1 1 calc R . .
C12 C 0.5411(6) 0.0897(8) 1.1636(5) 0.049(2) Uani 1 1 d . . .
H12 H 0.5188 0.0631 1.199 0.059 Uiso 1 1 calc R . .
C13 C 0.6351(6) 0.1016(9) 1.1847(5) 0.054(2) Uani 1 1 d . . .
H13 H 0.6768 0.0817 1.2338 0.064 Uiso 1 1 calc R . .
C14 C 0.6638(5) 0.1433(8) 1.1312(4) 0.041(2) Uani 1 1 d . . .
H14 H 0.7264 0.1502 1.1445 0.049 Uiso 1 1 calc R . .
V2 V 0.33388(8) 0.24089(13) 0.48915(8) 0.0370(4) Uani 1 1 d . . .
O7 O 0.2978(3) 0.3116(5) 0.5680(3) 0.0408(14) Uani 1 1 d . . .
O8 O 0.3324(4) 0.4290(6) 0.6713(3) 0.0504(16) Uani 1 1 d . . .
O9 O 0.4091(3) 0.4316(5) 0.5204(3) 0.0350(13) Uani 1 1 d . . .
O10 O 0.2550(3) 0.3578(6) 0.4093(3) 0.0443(15) Uani 1 1 d . . .
O11 O 0.2296(4) 0.5355(6) 0.3471(3) 0.0653(19) Uani 1 1 d . . .
O12 O 0.2766(4) 0.1177(5) 0.4683(4) 0.0552(17) Uani 1 1 d . . .
C15 C 0.3422(5) 0.4005(8) 0.6135(5) 0.038(2) Uani 1 1 d . . .
C16 C 0.4120(5) 0.4684(8) 0.5933(4) 0.041(2) Uani 1 1 d . . .
H16A H 0.4008 0.5569 0.5927 0.05 Uiso 1 1 calc R . .
H16B H 0.4727 0.4523 0.6324 0.05 Uiso 1 1 calc R . .
C17 C 0.3638(5) 0.5165(8) 0.4594(4) 0.045(2) Uani 1 1 d . . .
H17A H 0.4043 0.5362 0.4346 0.054 Uiso 1 1 calc R . .
H17B H 0.3519 0.5928 0.4806 0.054 Uiso 1 1 calc R . .
C18 C 0.2749(5) 0.4677(9) 0.4004(5) 0.041(2) Uani 1 1 d . . .
N3 N 0.4568(4) 0.1749(6) 0.5734(4) 0.0400(17) Uani 1 1 d . . .
N4 N 0.4163(4) 0.2194(6) 0.4278(4) 0.0366(16) Uani 1 1 d . . .
C19 C 0.4706(6) 0.1494(8) 0.6465(5) 0.049(2) Uani 1 1 d . . .
H19 H 0.4222 0.1595 0.6611 0.059 Uiso 1 1 calc R . .
C20 C 0.5546(6) 0.1085(9) 0.7010(5) 0.053(2) Uani 1 1 d . . .
H20 H 0.5634 0.0927 0.7512 0.064 Uiso 1 1 calc R . .
C21 C 0.6235(6) 0.0928(9) 0.6767(6) 0.059(3) Uani 1 1 d . . .
H21 H 0.6804 0.0656 0.7115 0.071 Uiso 1 1 calc R . .
C22 C 0.6109(5) 0.1160(8) 0.6030(5) 0.048(2) Uani 1 1 d . . .
H22 H 0.6587 0.1047 0.5878 0.057 Uiso 1 1 calc R . .
C23 C 0.5264(5) 0.1564(7) 0.5512(4) 0.0346(19) Uani 1 1 d . . .
C24 C 0.5055(5) 0.1813(7) 0.4714(5) 0.0359(19) Uani 1 1 d . . .
C25 C 0.5656(5) 0.1686(8) 0.4367(5) 0.042(2) Uani 1 1 d . . .
H25 H 0.6254 0.143 0.4655 0.051 Uiso 1 1 calc R . .
C26 C 0.5387(6) 0.1929(8) 0.3612(5) 0.048(2) Uani 1 1 d . . .
H26 H 0.5802 0.1862 0.3386 0.058 Uiso 1 1 calc R . .
C27 C 0.4499(5) 0.2275(8) 0.3182(5) 0.046(2) Uani 1 1 d . . .
H27 H 0.4298 0.2427 0.266 0.055 Uiso 1 1 calc R . .
C28 C 0.3910(6) 0.2390(8) 0.3547(5) 0.047(2) Uani 1 1 d . . .
H28 H 0.3306 0.2618 0.3257 0.056 Uiso 1 1 calc R . .
O13 O 0.6247(5) 0.4263(12) 0.7095(5) 0.116(3) Uani 1 1 d D . .
H13A H 0.639(6) 0.466(9) 0.755(3) 0.09 Uiso 1 1 d D . .
H13B H 0.678(4) 0.409(10) 0.705(5) 0.09 Uiso 1 1 d D . .
O14 O 0.4180(6) 0.6162(9) 0.7801(5) 0.091(3) Uani 1 1 d D . .
H14A H 0.386(5) 0.565(8) 0.741(4) 0.09 Uiso 1 1 d D . .
H14B H 0.476(2) 0.601(10) 0.787(5) 0.09 Uiso 1 1 d D . .

loop_
_atom_site_aniso_label
_atom_site_aniso_U_11
_atom_site_aniso_U_22
_atom_site_aniso_U_33
_atom_site_aniso_U_23
_atom_site_aniso_U_13
_atom_site_aniso_U_12
V1 0.0191(6) 0.0411(8) 0.0407(8) -0.0059(7) 0.0163(6) -0.0014(6)
O1 0.033(3) 0.052(4) 0.048(3) -0.001(3) 0.029(3) -0.003(3)
O2 0.067(4) 0.071(5) 0.055(4) 0.017(4) 0.031(4) -0.005(4)
O3 0.022(3) 0.042(3) 0.037(3) -0.002(3) 0.013(2) 0.002(2)
O4 0.018(3) 0.049(3) 0.050(3) -0.007(3) 0.014(2) 0.000(2)
O5 0.036(3) 0.067(4) 0.041(3) -0.005(3) 0.001(3) -0.007(3)
O6 0.037(3) 0.054(4) 0.073(4) -0.014(3) 0.026(3) 0.002(3)
C1 0.020(4) 0.054(6) 0.049(6) 0.005(5) 0.013(4) -0.011(4)
C2 0.029(4) 0.050(6) 0.043(5) 0.005(4) 0.006(4) 0.002(4)
C3 0.041(5) 0.048(6) 0.037(5) -0.006(4) 0.017(4) 0.000(4)
C4 0.028(4) 0.048(6) 0.047(5) 0.006(5) 0.020(4) -0.002(4)
N1 0.025(3) 0.037(4) 0.027(3) 0.000(3) 0.014(3) -0.002(3)
N2 0.022(3) 0.039(4) 0.033(4) 0.002(3) 0.009(3) 0.002(3)
C5 0.034(4) 0.049(5) 0.044(5) -0.009(4) 0.020(4) -0.009(4)
C6 0.036(5) 0.058(6) 0.035(5) -0.006(4) 0.007(4) -0.008(4)
C7 0.021(4) 0.054(6) 0.045(5) -0.006(4) 0.005(4) 0.000(4)
C8 0.029(4) 0.053(6) 0.050(5) -0.002(4) 0.020(4) -0.006(4)
C9 0.026(4) 0.029(4) 0.039(5) -0.006(4) 0.014(4) 0.002(3)
C10 0.028(4) 0.032(4) 0.034(4) -0.004(3) 0.020(4) -0.004(3)
C11 0.035(5) 0.053(6) 0.048(5) -0.002(4) 0.025(4) -0.002(4)
C12 0.057(6) 0.054(6) 0.046(6) 0.007(5) 0.031(5) 0.001(5)
C13 0.052(6) 0.060(6) 0.037(5) 0.016(5) 0.006(4) 0.011(5)
C14 0.027(4) 0.050(5) 0.036(5) 0.007(4) 0.004(4) 0.007(4)
V2 0.0180(6) 0.0440(9) 0.0494(9) -0.0045(7) 0.0140(6) -0.0022(7)
O7 0.030(3) 0.043(3) 0.052(4) -0.005(3) 0.020(3) -0.005(3)
O8 0.045(3) 0.073(4) 0.039(3) 0.000(3) 0.023(3) 0.002(3)
O9 0.022(3) 0.045(3) 0.037(3) 0.001(3) 0.011(2) -0.001(2)
O10 0.022(3) 0.055(4) 0.052(4) -0.003(3) 0.010(3) 0.004(3)
O11 0.059(4) 0.070(5) 0.045(4) 0.007(4) -0.001(3) 0.016(4)
O12 0.042(3) 0.044(4) 0.081(5) -0.014(3) 0.027(3) -0.012(3)
C15 0.018(4) 0.047(5) 0.048(5) 0.008(4) 0.010(4) 0.012(4)
C16 0.030(4) 0.057(6) 0.036(5) -0.002(4) 0.012(4) 0.000(4)
C17 0.037(5) 0.054(6) 0.040(5) 0.001(4) 0.012(4) -0.011(4)
C18 0.035(5) 0.049(6) 0.044(5) -0.009(5) 0.022(4) 0.004(5)
N3 0.035(4) 0.040(4) 0.051(5) 0.006(3) 0.024(3) 0.002(3)
N4 0.027(3) 0.041(4) 0.043(4) 0.000(3) 0.015(3) 0.004(3)
C19 0.048(5) 0.048(6) 0.058(6) 0.007(5) 0.028(5) 0.008(4)
C20 0.046(5) 0.060(6) 0.059(6) 0.013(5) 0.026(5) 0.008(5)
C21 0.034(5) 0.066(7) 0.065(7) 0.013(5) 0.006(5) -0.004(5)
C22 0.030(5) 0.057(6) 0.056(6) 0.012(5) 0.016(4) 0.004(4)
C23 0.027(4) 0.029(4) 0.051(5) -0.001(4) 0.020(4) -0.003(4)
C24 0.023(4) 0.034(5) 0.048(5) -0.013(4) 0.012(4) -0.003(4)
C25 0.027(4) 0.050(6) 0.052(6) -0.004(4) 0.019(4) -0.003(4)
C26 0.038(5) 0.061(6) 0.054(6) -0.010(5) 0.026(4) -0.004(4)
C27 0.037(5) 0.059(6) 0.038(5) -0.008(4) 0.011(4) 0.003(4)
C28 0.034(4) 0.057(6) 0.046(5) -0.007(5) 0.011(4) -0.002(4)
O13 0.060(5) 0.202(11) 0.070(6) -0.012(6) 0.009(4) 0.016(6)
O14 0.079(5) 0.107(7) 0.090(6) -0.029(5) 0.036(5) -0.002(5)

loop_
_atom_type_symbol
_atom_type_description
_atom_type_scat_dispersion_real
_atom_type_scat_dispersion_imag
_atom_type_scat_source
C C 0.0033 0.0016 'International Tables Vol C Tables 4.2.6.8 and 6.1.1.4'
H H 0 0 'International Tables Vol C Tables 4.2.6.8 and 6.1.1.4'
N N 0.0061 0.0033 'International Tables Vol C Tables 4.2.6.8 and 6.1.1.4'
O O 0.0106 0.006 'International Tables Vol C Tables 4.2.6.8 and 6.1.1.4'
V V 0.3005 0.5294 'International Tables Vol C Tables 4.2.6.8 and 6.1.1.4'

loop_
_geom_angle_atom_site_label_1
_geom_angle_atom_site_label_2
_geom_angle_atom_site_label_3
_geom_angle
_geom_angle_site_symmetry_1
_geom_angle_site_symmetry_3
_geom_angle_publ_flag
O6 V1 O1 101.6(3) . . ?
O6 V1 O4 101.1(3) . . ?
O1 V1 O4 93.7(2) . . ?
O6 V1 N2 100.3(3) . . ?
O1 V1 N2 156.5(2) . . ?
O4 V1 N2 90.3(2) . . ?
O6 V1 N1 102.8(3) . . ?
O1 V1 N1 89.4(2) . . ?
O4 V1 N1 154.7(2) . . ?
N2 V1 N1 77.5(2) . . ?
O6 V1 O3 174.3(2) . . ?
O1 V1 O3 75.3(2) . . ?
O4 V1 O3 74.5(2) . . ?
N2 V1 O3 83.6(2) . . ?
N1 V1 O3 82.1(2) . . ?
C1 O1 V1 125.5(5) . . ?
C2 O3 C3 114.7(6) . . ?
C2 O3 V1 109.8(4) . . ?
C3 O3 V1 107.5(4) . . ?
C4 O4 V1 123.9(5) . . ?
O2 C1 O1 125.4(8) . . ?
O2 C1 C2 118.1(9) . . ?
O1 C1 C2 116.5(7) . . ?
O3 C2 C1 112.6(7) . . ?
O3 C2 H2A 109.1 . . ?
C1 C2 H2A 109.1 . . ?
O3 C2 H2B 109.1 . . ?
C1 C2 H2B 109.1 . . ?
H2A C2 H2B 107.8 . . ?
O3 C3 C4 111.6(6) . . ?
O3 C3 H3A 109.3 . . ?
C4 C3 H3A 109.3 . . ?
O3 C3 H3B 109.3 . . ?
C4 C3 H3B 109.3 . . ?
H3A C3 H3B 108 . . ?
O5 C4 O4 126.3(7) . . ?
O5 C4 C3 118.5(8) . . ?
O4 C4 C3 115.2(7) . . ?
C5 N1 C9 119.6(6) . . ?
C5 N1 V1 125.4(5) . . ?
C9 N1 V1 115.0(5) . . ?
C14 N2 C10 118.5(6) . . ?
C14 N2 V1 125.1(5) . . ?
C10 N2 V1 116.3(5) . . ?
N1 C5 C6 121.7(7) . . ?
N1 C5 H5 119.1 . . ?
C6 C5 H5 119.1 . . ?
C7 C6 C5 119.2(8) . . ?
C7 C6 H6 120.4 . . ?
C5 C6 H6 120.4 . . ?
C6 C7 C8 119.5(7) . . ?
C6 C7 H7 120.2 . . ?
C8 C7 H7 120.2 . . ?
C7 C8 C9 119.8(7) . . ?
C7 C8 H8 120.1 . . ?
C9 C8 H8 120.1 . . ?
N1 C9 C8 120.2(7) . . ?
N1 C9 C10 116.4(6) . . ?
C8 C9 C10 123.5(7) . . ?
N2 C10 C11 120.7(7) . . ?
N2 C10 C9 114.7(6) . . ?
C11 C10 C9 124.6(7) . . ?
C10 C11 C12 120.2(7) . . ?
C10 C11 H11 119.9 . . ?
C12 C11 H11 119.9 . . ?
C11 C12 C13 119.3(8) . . ?
C11 C12 H12 120.3 . . ?
C13 C12 H12 120.3 . . ?
C14 C13 C12 117.9(8) . . ?
C14 C13 H13 121.1 . . ?
C12 C13 H13 121.1 . . ?
N2 C14 C13 123.3(7) . . ?
N2 C14 H14 118.4 . . ?
C13 C14 H14 118.4 . . ?
O12 V2 O7 101.5(3) . . ?
O12 V2 O10 102.7(3) . . ?
O7 V2 O10 93.0(2) . . ?
O12 V2 N3 100.1(3) . . ?
O7 V2 N3 91.0(2) . . ?
O10 V2 N3 155.6(3) . . ?
O12 V2 N4 101.4(3) . . ?
O7 V2 N4 155.9(2) . . ?
O10 V2 N4 89.2(2) . . ?
N3 V2 N4 77.7(2) . . ?
O12 V2 O9 175.6(2) . . ?
O7 V2 O9 75.2(2) . . ?
O10 V2 O9 74.8(2) . . ?
N3 V2 O9 83.0(2) . . ?
N4 V2 O9 82.3(2) . . ?
C15 O7 V2 123.2(5) . . ?
C17 O9 C16 115.0(6) . . ?
C17 O9 V2 108.6(4) . . ?
C16 O9 V2 107.6(4) . . ?
C18 O10 V2 125.9(5) . . ?
O8 C15 O7 124.0(7) . . ?
O8 C15 C16 119.5(8) . . ?
O7 C15 C16 116.6(7) . . ?
O9 C16 C15 112.3(7) . . ?
O9 C16 H16A 109.1 . . ?
C15 C16 H16A 109.1 . . ?
O9 C16 H16B 109.1 . . ?
C15 C16 H16B 109.1 . . ?
H16A C16 H16B 107.9 . . ?
O9 C17 C18 113.5(7) . . ?
O9 C17 H17A 108.9 . . ?
C18 C17 H17A 108.9 . . ?
O9 C17 H17B 108.9 . . ?
C18 C17 H17B 108.9 . . ?
H17A C17 H17B 107.7 . . ?
O11 C18 O10 125.4(8) . . ?
O11 C18 C17 118.3(9) . . ?
O10 C18 C17 116.2(8) . . ?
C19 N3 C23 118.9(7) . . ?
C19 N3 V2 124.9(5) . . ?
C23 N3 V2 116.2(5) . . ?
C28 N4 C24 119.1(7) . . ?
C28 N4 V2 126.1(5) . . ?
C24 N4 V2 114.8(5) . . ?
N3 C19 C20 122.7(8) . . ?
N3 C19 H19 118.7 . . ?
C20 C19 H19 118.7 . . ?
C21 C20 C19 116.7(9) . . ?
C21 C20 H20 121.7 . . ?
C19 C20 H20 121.7 . . ?
C22 C21 C20 121.9(9) . . ?
C22 C21 H21 119.1 . . ?
C20 C21 H21 119.1 . . ?
C21 C22 C23 119.3(8) . . ?
C21 C22 H22 120.4 . . ?
C23 C22 H22 120.4 . . ?
N3 C23 C22 120.6(7) . . ?
N3 C23 C24 115.8(7) . . ?
C22 C23 C24 123.6(7) . . ?
C25 C24 N4 119.0(8) . . ?
C25 C24 C23 125.6(7) . . ?
N4 C24 C23 115.3(6) . . ?
C26 C25 C24 120.9(8) . . ?
C26 C25 H25 119.5 . . ?
C24 C25 H25 119.5 . . ?
C25 C26 C27 119.6(8) . . ?
C25 C26 H26 120.2 . . ?
C27 C26 H26 120.2 . . ?
C26 C27 C28 118.1(8) . . ?
C26 C27 H27 121 . . ?
C28 C27 H27 121 . . ?
N4 C28 C27 123.2(8) . . ?
N4 C28 H28 118.4 . . ?
C27 C28 H28 118.4 . . ?
H13A O13 H13B 108(5) . . ?
H14A O14 H14B 103(4) . . ?

loop_
_geom_bond_atom_site_label_1
_geom_bond_atom_site_label_2
_geom_bond_distance
_geom_bond_site_symmetry_2
_geom_bond_publ_flag
V1 O6 1.580(6) . ?
V1 O1 1.973(6) . ?
V1 O4 1.976(5) . ?
V1 N2 2.092(6) . ?
V1 N1 2.117(6) . ?
V1 O3 2.316(5) . ?
O1 C1 1.266(10) . ?
O2 C1 1.224(10) . ?
O3 C2 1.424(9) . ?
O3 C3 1.439(9) . ?
O4 C4 1.283(10) . ?
O5 C4 1.209(9) . ?
C1 C2 1.514(12) . ?
C2 H2A 0.97 . ?
C2 H2B 0.97 . ?
C3 C4 1.524(11) . ?
C3 H3A 0.97 . ?
C3 H3B 0.97 . ?
N1 C5 1.335(9) . ?
N1 C9 1.353(9) . ?
N2 C14 1.340(9) . ?
N2 C10 1.363(9) . ?
C5 C6 1.390(11) . ?
C5 H5 0.93 . ?
C6 C7 1.348(11) . ?
C6 H6 0.93 . ?
C7 C8 1.383(11) . ?
C7 H7 0.93 . ?
C8 C9 1.382(10) . ?
C8 H8 0.93 . ?
C9 C10 1.464(10) . ?
C10 C11 1.365(10) . ?
C11 C12 1.367(11) . ?
C11 H11 0.93 . ?
C12 C13 1.395(12) . ?
C12 H12 0.93 . ?
C13 C14 1.359(11) . ?
C13 H13 0.93 . ?
C14 H14 0.93 . ?
V2 O12 1.571(6) . ?
V2 O7 1.975(5) . ?
V2 O10 1.987(6) . ?
V2 N3 2.096(7) . ?
V2 N4 2.104(6) . ?
V2 O9 2.334(5) . ?
O7 C15 1.296(10) . ?
O8 C15 1.219(9) . ?
O9 C17 1.427(9) . ?
O9 C16 1.434(9) . ?
O10 C18 1.257(10) . ?
O11 C18 1.225(10) . ?
C15 C16 1.510(11) . ?
C16 H16A 0.97 . ?
C16 H16B 0.97 . ?
C17 C18 1.507(11) . ?
C17 H17A 0.97 . ?
C17 H17B 0.97 . ?
N3 C19 1.354(10) . ?
N3 C23 1.358(9) . ?
N4 C28 1.307(10) . ?
N4 C24 1.391(9) . ?
C19 C20 1.394(12) . ?
C19 H19 0.93 . ?
C20 C21 1.369(12) . ?
C20 H20 0.93 . ?
C21 C22 1.365(12) . ?
C21 H21 0.93 . ?
C22 C23 1.382(11) . ?
C22 H22 0.93 . ?
C23 C24 1.449(11) . ?
C24 C25 1.381(10) . ?
C25 C26 1.356(11) . ?
C25 H25 0.93 . ?
C26 C27 1.371(11) . ?
C26 H26 0.93 . ?
C27 C28 1.389(11) . ?
C27 H27 0.93 . ?
C28 H28 0.93 . ?
O13 H13A 0.90(2) . ?
O13 H13B 0.90(2) . ?
O14 H14A 0.91(2) . ?
O14 H14B 0.90(2) . ?
